data_7214879
loop_
_publ_author_name
'Cai, Song-Liang'
'Zheng, Sheng-Run'
'Wen, Zhen-Zhen'
'Fan, Jun'
'Zhang, Wei-Guang'

_publ_section_title
;
 Construction of luminescent three-dimensional Ln(iii)--Zn(ii)
 heterometallic coordination polymers based on 2-pyridyl imidazole
 dicarboxylate
;
_journal_issue 23
_journal_name_full CrystEngComm
_journal_page_first 8236
_journal_paper_doi 10.1039/c2ce25803j
_journal_volume 14
_journal_year 2012
_chemical_formula_sum 'C40 H28 Cl3 Eu N12 O22 Zn6'
_chemical_formula_weight 1679.27
_chemical_name_systematic
;
?
;
_space_group_IT_number 70
_symmetry_cell_setting orthorhombic
_symmetry_space_group_name_Hall '-F 2uv 2vw'
_symmetry_space_group_name_H-M 'F d d d :2'
_atom_sites_solution_hydrogens geom
_atom_sites_solution_primary direct
_atom_sites_solution_secondary difmap
_audit_creation_method SHELXL-97
_cell_angle_alpha 90.00
_cell_angle_beta 90.00
_cell_angle_gamma 90.00
_cell_formula_units_Z 8
_cell_length_a 12.284(2)
_cell_length_b 22.733(4)
_cell_length_c 34.400(6)
_cell_measurement_reflns_used 2361
_cell_measurement_temperature 173(2)
_cell_measurement_theta_max 62.2511
_cell_measurement_theta_min 2.5618
_cell_volume 9606(3)
_computing_cell_refinement
;
CrysAlisPro, Agilent Technologies,
Version 1.171.35.11 (release 16-05-2011 CrysAlis171 .NET)
(compiled May 16 2011,17:55:39)
;
_computing_data_collection
;
CrysAlisPro, Agilent Technologies,
Version 1.171.35.11 (release 16-05-2011 CrysAlis171 .NET)
(compiled May 16 2011,17:55:39)
;
_computing_data_reduction
;
CrysAlisPro, Agilent Technologies,
Version 1.171.35.11 (release 16-05-2011 CrysAlis171 .NET)
(compiled May 16 2011,17:55:39)
;
_computing_molecular_graphics 'Bruker SHELXTL'
_computing_publication_material 'Bruker SHELXTL'
_computing_structure_refinement 'SHELXL-97 (Sheldrick, 1997)'
_computing_structure_solution 'SHELXS-97 (Sheldrick, 1990)'
_diffrn_ambient_temperature 173(2)
_diffrn_detector_area_resol_mean 16.0855
_diffrn_measured_fraction_theta_full 0.982
_diffrn_measured_fraction_theta_max 0.982
_diffrn_measurement_device_type 'Xcalibur, Sapphire3, Gemini ultra'
_diffrn_measurement_method '\w scans'
_diffrn_radiation_monochromator graphite
_diffrn_radiation_source 'fine-focus sealed tube'
_diffrn_radiation_type CuK\a
_diffrn_radiation_wavelength 1.54178
_diffrn_reflns_av_R_equivalents 0.0228
_diffrn_reflns_av_sigmaI/netI 0.0269
_diffrn_reflns_limit_h_max 9
_diffrn_reflns_limit_h_min -13
_diffrn_reflns_limit_k_max 21
_diffrn_reflns_limit_k_min -25
_diffrn_reflns_limit_l_max 39
_diffrn_reflns_limit_l_min -35
_diffrn_reflns_number 4480
_diffrn_reflns_theta_full 62.35
_diffrn_reflns_theta_max 62.35
_diffrn_reflns_theta_min 4.29
_exptl_absorpt_coefficient_mu 14.894
_exptl_absorpt_correction_T_max 0.1746
_exptl_absorpt_correction_T_min 0.1381
_exptl_absorpt_correction_type multi-scan
_exptl_crystal_colour yellow
_exptl_crystal_density_diffrn 2.322
_exptl_crystal_density_method 'not measured'
_exptl_crystal_description block
_exptl_crystal_F_000 6576
_exptl_crystal_size_max 0.22
_exptl_crystal_size_mid 0.20
_exptl_crystal_size_min 0.18
_refine_diff_density_max 2.148
_refine_diff_density_min -1.961
_refine_diff_density_rms 0.193
_refine_ls_extinction_method none
_refine_ls_goodness_of_fit_ref 1.062
_refine_ls_hydrogen_treatment constr
_refine_ls_matrix_type full
_refine_ls_number_parameters 199
_refine_ls_number_reflns 1885
_refine_ls_number_restraints 6
_refine_ls_restrained_S_all 1.065
_refine_ls_R_factor_all 0.0512
_refine_ls_R_factor_gt 0.0499
_refine_ls_shift/su_max 0.000
_refine_ls_shift/su_mean 0.000
_refine_ls_structure_factor_coef Fsqd
_refine_ls_weighting_details 'calc w=1/[\s^2^(Fo^2^)+(0.1449P)^2^+17.0387P] where P=(Fo^2^+2Fc^2^)/3'
_refine_ls_weighting_scheme calc
_refine_ls_wR_factor_gt 0.1629
_refine_ls_wR_factor_ref 0.1651
_reflns_number_gt 1831
_reflns_number_total 1885
_reflns_threshold_expression >2sigma(I)
_cod_data_source_file c2ce25803j.txt
_cod_data_source_block 2-Eu-Zn
_cod_depositor_comments
;
The following automatic conversions were performed:

'_symmetry_cell_setting' value 'Orthorhombic' changed to
'orthorhombic' according to
/usr/data/users/saulius/automatic-downloads/retrospective/RSC/lib/dictionaries/cif_core.dic
dictionary named 'cif_core.dic' version 2.4.2 from 2011-04-26.

Automatic conversion script
Id: cif_fix_values 2281 2013-09-26 08:29:07Z andrius 
;
_cod_original_sg_symbol_H-M 'Fddd '
_cod_database_code 7214879

loop_
_symmetry_equiv_pos_as_xyz
'x, y, z'
'-x+3/4, -y+3/4, z'
'-x+3/4, y, -z+3/4'
'x, -y+3/4, -z+3/4'
'x, y+1/2, z+1/2'
'-x+3/4, -y+5/4, z+1/2'
'-x+3/4, y+1/2, -z+5/4'
'x, -y+5/4, -z+5/4'
'x+1/2, y, z+1/2'
'-x+5/4, -y+3/4, z+1/2'
'-x+5/4, y, -z+5/4'
'x+1/2, -y+3/4, -z+5/4'
'x+1/2, y+1/2, z'
'-x+5/4, -y+5/4, z'
'-x+5/4, y+1/2, -z+3/4'
'x+1/2, -y+5/4, -z+3/4'
'-x, -y, -z'
'x-3/4, y-3/4, -z'
'x-3/4, -y, z-3/4'
'-x, y-3/4, z-3/4'
'-x, -y+1/2, -z+1/2'
'x-3/4, y-1/4, -z+1/2'
'x-3/4, -y+1/2, z-1/4'
'-x, y-1/4, z-1/4'
'-x+1/2, -y, -z+1/2'
'x-1/4, y-3/4, -z+1/2'
'x-1/4, -y, z-1/4'
'-x+1/2, y-3/4, z-1/4'
'-x+1/2, -y+1/2, -z'
'x-1/4, y-1/4, -z'
'x-1/4, -y+1/2, z-3/4'
'-x+1/2, y-1/4, z-3/4'

loop_
_atom_site_label
_atom_site_type_symbol
_atom_site_fract_x
_atom_site_fract_y
_atom_site_fract_z
_atom_site_U_iso_or_equiv
_atom_site_adp_type
_atom_site_occupancy
_atom_site_symmetry_multiplicity
_atom_site_calc_flag
_atom_site_refinement_flags
Eu1 Eu 0.8750 0.3750 -0.1250 0.0113(3) Uani 1 4 d S
Zn1 Zn 0.99285(7) 0.17489(4) -0.00190(2) 0.0191(3) Uani 1 1 d .
Zn2 Zn 1.3750 0.3750 0.14347(5) 0.0377(5) Uani 1 2 d S
N2 N 1.0626(5) 0.2602(2) 0.00080(15) 0.0171(12) Uani 1 1 d .
N1 N 1.1388(5) 0.3499(3) 0.00454(17) 0.0176(13) Uani 1 1 d .
O4 O 0.9370(4) 0.2088(2) -0.05313(14) 0.0239(11) Uani 1 1 d .
O3 O 0.9380(4) 0.2866(2) -0.09169(13) 0.0250(11) Uani 1 1 d .
C5 C 1.1270(5) 0.2974(3) 0.0210(2) 0.0204(16) Uani 1 1 d .
O2 O 1.0187(4) 0.4039(2) -0.08361(14) 0.0262(11) Uani 1 1 d .
O1 O 1.1526(4) 0.4376(2) -0.04677(15) 0.0265(11) Uani 1 1 d .
C2 C 1.0769(5) 0.3475(3) -0.02909(18) 0.0176(14) Uani 1 1 d .
C3 C 1.0302(5) 0.2925(3) -0.03092(18) 0.0146(12) Uani 1 1 d .
C6 C 1.1835(6) 0.2812(3) 0.0574(2) 0.0221(15) Uani 1 1 d .
N3 N 1.2927(5) 0.3112(3) 0.11208(18) 0.0257(13) Uani 1 1 d .
C1 C 1.0798(6) 0.3988(3) -0.05538(19) 0.0198(14) Uani 1 1 d .
C8 C 1.2545(7) 0.2101(4) 0.1021(2) 0.0360(19) Uani 1 1 d .
H8A H 1.2630 0.1714 0.1104 0.043 Uiso 1 1 calc R
C7 C 1.1949(7) 0.2228(3) 0.0691(2) 0.0332(18) Uani 1 1 d .
H7A H 1.1628 0.1927 0.0549 0.040 Uiso 1 1 calc R
C9 C 1.3009(8) 0.2555(4) 0.1226(2) 0.034(2) Uani 1 1 d .
H9A H 1.3401 0.2466 0.1450 0.041 Uiso 1 1 calc R
C4 C 0.9625(5) 0.2623(3) -0.0608(2) 0.0188(14) Uani 1 1 d .
O1W O 1.3750 0.3750 0.2055(2) 0.0277(18) Uani 1 2 d SU
H1WA H 1.3824 0.3434 0.2186 0.042 Uiso 0.50 1 d PR
H1WB H 1.3706 0.4034 0.2216 0.042 Uiso 0.50 1 d PR
Cl1 Cl 1.1250 0.1250 -0.0042(3) 0.133(3) Uani 1 2 d S
C10 C 1.2333(6) 0.3242(3) 0.0803(2) 0.0262(16) Uani 1 1 d .
H10A H 1.2251 0.3634 0.0733 0.031 Uiso 1 1 calc R
O2W O 1.2337(6) 0.4337(3) 0.1446(2) 0.0558(18) Uani 1 1 d .
H2WB H 1.2214 0.4626 0.1267 0.084 Uiso 1 1 d R
H2WA H 1.1957 0.4450 0.1642 0.084 Uiso 1 1 d R
Cl2 Cl 1.2895(10) 0.4657(5) 0.2362(5) 0.080(4) Uani 0.25 1 d P

loop_
_atom_site_aniso_label
_atom_site_aniso_U_11
_atom_site_aniso_U_22
_atom_site_aniso_U_33
_atom_site_aniso_U_23
_atom_site_aniso_U_13
_atom_site_aniso_U_12
Eu1 0.0166(5) 0.0087(5) 0.0087(5) 0.000 0.000 0.000
Zn1 0.0268(6) 0.0128(6) 0.0176(6) 0.0009(3) 0.0012(3) -0.0038(3)
Zn2 0.0429(10) 0.0478(11) 0.0225(9) 0.000 0.000 -0.0158(6)
N2 0.020(3) 0.012(2) 0.020(3) 0.004(2) -0.001(2) -0.006(2)
N1 0.028(3) 0.011(3) 0.013(3) 0.001(2) -0.004(2) -0.005(2)
O4 0.037(3) 0.013(2) 0.022(2) 0.0022(19) -0.009(2) -0.012(2)
O3 0.041(3) 0.014(2) 0.020(2) 0.0082(19) -0.014(2) -0.003(2)
C5 0.025(4) 0.015(4) 0.021(4) 0.006(3) -0.004(2) 0.000(2)
O2 0.033(3) 0.022(3) 0.024(2) 0.008(2) -0.016(2) -0.012(2)
O1 0.037(3) 0.019(3) 0.024(3) 0.008(2) -0.013(2) -0.016(2)
C2 0.021(3) 0.020(3) 0.012(3) -0.001(3) -0.006(3) 0.001(3)
C3 0.016(3) 0.014(3) 0.014(3) 0.003(2) -0.003(2) -0.005(2)
C6 0.027(4) 0.021(3) 0.018(3) 0.007(3) -0.003(3) -0.004(3)
N3 0.030(3) 0.025(3) 0.022(3) 0.004(3) -0.004(3) -0.004(3)
C1 0.026(4) 0.014(4) 0.019(3) 0.003(3) -0.003(3) -0.007(3)
C8 0.049(5) 0.029(4) 0.030(4) 0.015(4) -0.013(4) 0.002(4)
C7 0.044(4) 0.023(4) 0.033(4) 0.007(3) -0.012(4) -0.005(3)
C9 0.041(5) 0.040(5) 0.023(4) 0.009(3) -0.015(3) 0.002(4)
C4 0.020(3) 0.010(3) 0.027(4) -0.003(3) 0.001(3) -0.004(3)
O1W 0.028(2) 0.029(2) 0.026(2) 0.000 0.000 -0.0038(10)
Cl1 0.104(5) 0.142(8) 0.153(7) 0.000 0.000 0.036(4)
C10 0.045(4) 0.021(4) 0.012(3) 0.006(3) -0.011(3) -0.005(3)
O2W 0.058(4) 0.053(4) 0.056(4) -0.002(3) 0.028(3) 0.004(3)
Cl2 0.072(7) 0.056(7) 0.113(10) 0.022(7) -0.011(7) -0.012(6)

loop_
_atom_type_symbol
_atom_type_description
_atom_type_scat_dispersion_real
_atom_type_scat_dispersion_imag
_atom_type_scat_source
C C 0.0181 0.0091 'International Tables Vol C Tables 4.2.6.8 and 6.1.1.4'
H H 0.0000 0.0000 'International Tables Vol C Tables 4.2.6.8 and 6.1.1.4'
N N 0.0311 0.0180 'International Tables Vol C Tables 4.2.6.8 and 6.1.1.4'
O O 0.0492 0.0322 'International Tables Vol C Tables 4.2.6.8 and 6.1.1.4'
Zn Zn -1.5491 0.6778 'International Tables Vol C Tables 4.2.6.8 and 6.1.1.4'
Eu Eu -8.9294 11.1857 'International Tables Vol C Tables 4.2.6.8 and 6.1.1.4'
Cl Cl 0.3639 0.7018 'International Tables Vol C Tables 4.2.6.8 and 6.1.1.4'

loop_
_geom_angle_atom_site_label_1
_geom_angle_atom_site_label_2
_geom_angle_atom_site_label_3
_geom_angle
_geom_angle_site_symmetry_1
_geom_angle_site_symmetry_3
O2 Eu1 O2 105.8(2) 3_654 4_554
O2 Eu1 O2 147.7(2) 3_654 .
O2 Eu1 O2 83.2(3) 4_554 .
O2 Eu1 O2 83.2(3) 3_654 2_655
O2 Eu1 O2 147.7(2) 4_554 2_655
O2 Eu1 O2 105.8(2) . 2_655
O2 Eu1 O3 73.09(16) 3_654 3_654
O2 Eu1 O3 74.01(18) 4_554 3_654
O2 Eu1 O3 138.55(17) . 3_654
O2 Eu1 O3 79.44(17) 2_655 3_654
O2 Eu1 O3 79.44(17) 3_654 2_655
O2 Eu1 O3 138.55(17) 4_554 2_655
O2 Eu1 O3 74.01(18) . 2_655
O2 Eu1 O3 73.09(16) 2_655 2_655
O3 Eu1 O3 143.0(2) 3_654 2_655
O2 Eu1 O3 138.55(17) 3_654 .
O2 Eu1 O3 79.44(17) 4_554 .
O2 Eu1 O3 73.09(16) . .
O2 Eu1 O3 74.01(18) 2_655 .
O3 Eu1 O3 69.0(2) 3_654 .
O3 Eu1 O3 124.0(2) 2_655 .
O2 Eu1 O3 74.01(18) 3_654 4_554
O2 Eu1 O3 73.09(16) 4_554 4_554
O2 Eu1 O3 79.44(17) . 4_554
O2 Eu1 O3 138.55(17) 2_655 4_554
O3 Eu1 O3 124.0(2) 3_654 4_554
O3 Eu1 O3 69.0(2) 2_655 4_554
O3 Eu1 O3 143.0(2) . 4_554
Cl1 Zn1 O1 124.2(3) . 30
Cl1 Zn1 O4 117.2(3) . .
O1 Zn1 O4 118.3(2) 30 .
Cl1 Zn1 N2 101.17(16) . .
O1 Zn1 N2 93.1(2) 30 .
O4 Zn1 N2 80.10(19) . .
Cl1 Zn1 N1 91.83(17) . 30
O1 Zn1 N1 79.7(2) 30 30
O4 Zn1 N1 93.7(2) . 30
N2 Zn1 N1 167.0(2) . 30
N3 Zn2 N3 117.2(3) . 2_755
N3 Zn2 O1W 121.42(17) . .
N3 Zn2 O1W 121.42(17) 2_755 .
N3 Zn2 O2W 88.3(3) . 2_755
N3 Zn2 O2W 92.8(3) 2_755 2_755
O1W Zn2 O2W 89.0(2) . 2_755
N3 Zn2 O2W 92.8(3) . .
N3 Zn2 O2W 88.3(3) 2_755 .
O1W Zn2 O2W 89.0(2) . .
O2W Zn2 O2W 178.0(4) 2_755 .
C5 N2 C3 104.2(6) . .
C5 N2 Zn1 146.2(5) . .
C3 N2 Zn1 109.7(4) . .
C5 N1 C2 105.1(6) . .
C5 N1 Zn1 143.2(5) . 18_665
C2 N1 Zn1 109.0(4) . 18_665
C4 O4 Zn1 117.0(4) . .
C4 O3 Eu1 148.2(5) . .
N1 C5 N2 113.9(6) . .
N1 C5 C6 122.3(6) . .
N2 C5 C6 123.7(7) . .
C1 O2 Eu1 154.7(4) . .
C1 O1 Zn1 118.1(4) . 18_665
C3 C2 N1 107.6(6) . .
C3 C2 C1 134.4(6) . .
N1 C2 C1 117.8(6) . .
C2 C3 N2 109.1(5) . .
C2 C3 C4 133.0(6) . .
N2 C3 C4 117.6(5) . .
C10 C6 C7 117.4(7) . .
C10 C6 C5 120.5(6) . .
C7 C6 C5 122.0(7) . .
C10 N3 C9 118.3(7) . .
C10 N3 Zn2 122.3(5) . .
C9 N3 Zn2 119.4(5) . .
O2 C1 O1 122.5(6) . .
O2 C1 C2 122.8(6) . .
O1 C1 C2 114.6(6) . .
C7 C8 C9 119.0(8) . .
C7 C8 H8A 120.5 . .
C9 C8 H8A 120.5 . .
C8 C7 C6 119.4(7) . .
C8 C7 H7A 120.3 . .
C6 C7 H7A 120.3 . .
N3 C9 C8 123.2(7) . .
N3 C9 H9A 118.4 . .
C8 C9 H9A 118.4 . .
O3 C4 O4 122.7(6) . .
O3 C4 C3 121.6(6) . .
O4 C4 C3 115.5(6) . .
Zn2 O1W H1WA 121.9 . .
Zn2 O1W H1WB 130.6 . .
H1WA O1W H1WB 107.5 . .
Zn1 Cl1 Zn1 175.4(6) 14_645 .
N3 C10 C6 122.7(6) . .
N3 C10 H10A 118.6 . .
C6 C10 H10A 118.6 . .
Zn2 O2W H2WB 123.9 . .
Zn2 O2W H2WA 128.8 . .
H2WB O2W H2WA 102.9 . .
Cl2 Cl2 H1WB 168.4 25_765 .

loop_
_geom_bond_atom_site_label_1
_geom_bond_atom_site_label_2
_geom_bond_distance
_geom_bond_site_symmetry_2
Eu1 O2 2.361(4) 3_654
Eu1 O2 2.361(4) 4_554
Eu1 O2 2.361(4) .
Eu1 O2 2.361(4) 2_655
Eu1 O3 2.440(4) 3_654
Eu1 O3 2.440(4) 2_655
Eu1 O3 2.440(4) .
Eu1 O3 2.440(4) 4_554
Zn1 Cl1 1.9818(10) .
Zn1 O1 2.029(5) 30
Zn1 O4 2.042(5) .
Zn1 N2 2.122(6) .
Zn1 N1 2.133(6) 30
Zn2 N3 2.072(6) .
Zn2 N3 2.072(6) 2_755
Zn2 O1W 2.133(9) .
Zn2 O2W 2.189(7) 2_755
Zn2 O2W 2.189(7) .
N2 C5 1.350(10) .
N2 C3 1.375(8) .
N1 C5 1.329(10) .
N1 C2 1.386(8) .
N1 Zn1 2.133(6) 18_665
O4 C4 1.283(8) .
O3 C4 1.235(9) .
C5 C6 1.479(10) .
O2 C1 1.233(8) .
O1 C1 1.290(9) .
O1 Zn1 2.029(5) 18_665
C2 C3 1.376(9) .
C2 C1 1.476(9) .
C3 C4 1.489(9) .
C6 C10 1.396(10) .
C6 C7 1.393(10) .
N3 C10 1.347(10) .
N3 C9 1.321(11) .
C8 C7 1.381(11) .
C8 C9 1.374(13) .
C8 H8A 0.9300 .
C7 H7A 0.9300 .
C9 H9A 0.9300 .
O1W H1WA 0.8527 .
O1W H1WB 0.8528 .
Cl1 Zn1 1.9818(10) 14_645
C10 H10A 0.9300 .
O2W H2WB 0.9143 .
O2W H2WA 0.8586 .
Cl2 Cl2 2.07(3) 25_765
Cl2 H1WB 1.8032 .

loop_
_geom_torsion_atom_site_label_1
_geom_torsion_atom_site_label_2
_geom_torsion_atom_site_label_3
_geom_torsion_atom_site_label_4
_geom_torsion
_geom_torsion_site_symmetry_1
_geom_torsion_site_symmetry_4
Cl1 Zn1 N2 C5 -61.4(9) . .
O1 Zn1 N2 C5 64.4(9) 30 .
O4 Zn1 N2 C5 -177.3(9) . .
N1 Zn1 N2 C5 120.5(11) 30 .
Cl1 Zn1 N2 C3 118.9(5) . .
O1 Zn1 N2 C3 -115.3(4) 30 .
O4 Zn1 N2 C3 2.9(4) . .
N1 Zn1 N2 C3 -59.3(11) 30 .
Cl1 Zn1 O4 C4 -99.2(5) . .
O1 Zn1 O4 C4 86.5(5) 30 .
N2 Zn1 O4 C4 -1.7(5) . .
N1 Zn1 O4 C4 166.8(5) 30 .
O2 Eu1 O3 C4 -122.8(8) 3_654 .
O2 Eu1 O3 C4 135.2(9) 4_554 .
O2 Eu1 O3 C4 49.1(8) . .
O2 Eu1 O3 C4 -63.4(8) 2_655 .
O3 Eu1 O3 C4 -148.0(10) 3_654 .
O3 Eu1 O3 C4 -7.4(8) 2_655 .
O3 Eu1 O3 C4 92.9(8) 4_554 .
C2 N1 C5 N2 0.4(8) . .
Zn1 N1 C5 N2 -157.2(6) 18_665 .
C2 N1 C5 C6 178.1(6) . .
Zn1 N1 C5 C6 20.5(13) 18_665 .
C3 N2 C5 N1 -0.8(8) . .
Zn1 N2 C5 N1 179.5(6) . .
C3 N2 C5 C6 -178.4(6) . .
Zn1 N2 C5 C6 1.8(13) . .
O2 Eu1 O2 C1 147.4(12) 3_654 .
O2 Eu1 O2 C1 -103.5(12) 4_554 .
O2 Eu1 O2 C1 44.8(11) 2_655 .
O3 Eu1 O2 C1 -47.1(13) 3_654 .
O3 Eu1 O2 C1 111.5(12) 2_655 .
O3 Eu1 O2 C1 -22.6(11) . .
O3 Eu1 O2 C1 -177.5(12) 4_554 .
C5 N1 C2 C3 0.1(7) . .
Zn1 N1 C2 C3 166.2(4) 18_665 .
C5 N1 C2 C1 -175.9(6) . .
Zn1 N1 C2 C1 -9.8(7) 18_665 .
N1 C2 C3 N2 -0.6(7) . .
C1 C2 C3 N2 174.4(7) . .
N1 C2 C3 C4 -175.1(7) . .
C1 C2 C3 C4 -0.1(13) . .
C5 N2 C3 C2 0.8(7) . .
Zn1 N2 C3 C2 -179.3(4) . .
C5 N2 C3 C4 176.3(6) . .
Zn1 N2 C3 C4 -3.9(7) . .
N1 C5 C6 C10 13.6(11) . .
N2 C5 C6 C10 -169.0(7) . .
N1 C5 C6 C7 -162.6(8) . .
N2 C5 C6 C7 14.9(11) . .
N3 Zn2 N3 C10 -42.4(5) 2_755 .
O1W Zn2 N3 C10 137.6(5) . .
O2W Zn2 N3 C10 -134.6(6) 2_755 .
O2W Zn2 N3 C10 47.1(6) . .
N3 Zn2 N3 C9 135.5(7) 2_755 .
O1W Zn2 N3 C9 -44.5(7) . .
O2W Zn2 N3 C9 43.2(7) 2_755 .
O2W Zn2 N3 C9 -135.0(7) . .
Eu1 O2 C1 O1 -177.6(8) . .
Eu1 O2 C1 C2 3.3(16) . .
Zn1 O1 C1 O2 177.4(5) 18_665 .
Zn1 O1 C1 C2 -3.4(8) 18_665 .
C3 C2 C1 O2 13.8(12) . .
N1 C2 C1 O2 -171.5(6) . .
C3 C2 C1 O1 -165.4(7) . .
N1 C2 C1 O1 9.3(9) . .
C9 C8 C7 C6 0.0(13) . .
C10 C6 C7 C8 -0.4(12) . .
C5 C6 C7 C8 175.9(7) . .
C10 N3 C9 C8 1.9(13) . .
Zn2 N3 C9 C8 -176.0(7) . .
C7 C8 C9 N3 -0.8(14) . .
Eu1 O3 C4 O4 140.2(7) . .
Eu1 O3 C4 C3 -43.8(12) . .
Zn1 O4 C4 O3 176.3(5) . .
Zn1 O4 C4 C3 0.1(7) . .
C2 C3 C4 O3 0.5(11) . .
N2 C3 C4 O3 -173.6(6) . .
C2 C3 C4 O4 176.9(7) . .
N2 C3 C4 O4 2.7(9) . .
O1 Zn1 Cl1 Zn1 -13.73(18) 30 14_645
O4 Zn1 Cl1 Zn1 172.41(15) . 14_645
N2 Zn1 Cl1 Zn1 87.89(15) . 14_645
N1 Zn1 Cl1 Zn1 -92.52(16) 30 14_645
C9 N3 C10 C6 -2.3(12) . .
Zn2 N3 C10 C6 175.6(6) . .
C7 C6 C10 N3 1.5(12) . .
C5 C6 C10 N3 -174.8(7) . .
